data_7116436
loop_
_publ_author_name
'Guoying Zhang'
'Yinjun Xie'
'Zhengkun Wang'
'Yang Liu'
'Hanmin Huang'

_publ_section_title
;
 Diboron as a reductant for nickel-catalyzed reductive coupling: rational
 design and mechanistic studies
;
_journal_name_full Chem.Commun.
_journal_page_first 1850
_journal_paper_doi 10.1039/C4cc08703H
_journal_volume 51
_journal_year 2015
_chemical_formula_sum 'C56 H42'
_chemical_formula_weight 714.90
_chemical_name_systematic
; 
 ? 
;
_space_group_IT_number 15
_symmetry_cell_setting monoclinic
_symmetry_space_group_name_Hall '-C 2yc'
_symmetry_space_group_name_H-M 'C 1 2/c 1'
_atom_sites_solution_hydrogens geom
_atom_sites_solution_primary direct
_atom_sites_solution_secondary difmap
_audit_creation_method SHELXL-97
_audit_update_record
;
2014-10-09 deposited with the CCDC.
2014-12-19 downloaded from the CCDC.
;
_cell_angle_alpha 90.00
_cell_angle_beta 99.210(2)
_cell_angle_gamma 90.00
_cell_formula_units_Z 4
_cell_length_a 23.491(3)
_cell_length_b 10.5581(14)
_cell_length_c 16.883(2)
_cell_measurement_temperature 296(2)
_cell_volume 4133.3(9)
_computing_cell_refinement 'Bruker SMART'
_computing_data_collection 'Bruker SMART APEX II'
_computing_data_reduction 'Bruker SMART'
_computing_structure_refinement 'SHELXL-97 (Sheldrick, 2008)'
_computing_structure_solution 'SHELXS-97 (Sheldrick, 2008)'
_diffrn_ambient_temperature 296(2)
_diffrn_measured_fraction_theta_full 0.998
_diffrn_measured_fraction_theta_max 0.998
_diffrn_measurement_device_type 'Bruker APEX II area detector'
_diffrn_measurement_method '\w scans'
_diffrn_radiation_monochromator graphite
_diffrn_radiation_source 'fine-focus sealed tube'
_diffrn_radiation_type MoK\a
_diffrn_radiation_wavelength 0.71073
_diffrn_reflns_av_R_equivalents 0.0284
_diffrn_reflns_av_sigmaI/netI 0.0319
_diffrn_reflns_limit_h_max 24
_diffrn_reflns_limit_h_min -27
_diffrn_reflns_limit_k_max 12
_diffrn_reflns_limit_k_min -11
_diffrn_reflns_limit_l_max 20
_diffrn_reflns_limit_l_min -19
_diffrn_reflns_number 10315
_diffrn_reflns_theta_full 25.00
_diffrn_reflns_theta_max 25.00
_diffrn_reflns_theta_min 1.76
_exptl_absorpt_coefficient_mu 0.065
_exptl_absorpt_correction_T_max 0.9840
_exptl_absorpt_correction_T_min 0.9821
_exptl_absorpt_correction_type multi-scan
_exptl_absorpt_process_details SADABS
_exptl_crystal_colour colorless
_exptl_crystal_density_diffrn 1.149
_exptl_crystal_density_method 'not measured'
_exptl_crystal_description block
_exptl_crystal_F_000 1512
_exptl_crystal_size_max 0.28
_exptl_crystal_size_mid 0.25
_exptl_crystal_size_min 0.25
_refine_diff_density_max 0.179
_refine_diff_density_min -0.215
_refine_diff_density_rms 0.050
_refine_ls_extinction_method none
_refine_ls_goodness_of_fit_ref 1.013
_refine_ls_hydrogen_treatment mixed
_refine_ls_matrix_type full
_refine_ls_number_parameters 253
_refine_ls_number_reflns 3640
_refine_ls_number_restraints 2
_refine_ls_restrained_S_all 1.017
_refine_ls_R_factor_all 0.0694
_refine_ls_R_factor_gt 0.0446
_refine_ls_shift/su_max 0.000
_refine_ls_shift/su_mean 0.000
_refine_ls_structure_factor_coef Fsqd
_refine_ls_weighting_details 'calc w=1/[\s^2^(Fo^2^)+(0.1200P)^2^+0.0608P] where P=(Fo^2^+2Fc^2^)/3'
_refine_ls_weighting_scheme calc
_refine_ls_wR_factor_gt 0.1423
_refine_ls_wR_factor_ref 0.1758
_reflns_number_gt 2608
_reflns_number_total 3640
_reflns_threshold_expression >2sigma(I)
_cod_data_source_file c4cc08703h2.cif
_cod_data_source_block 1
_cod_original_cell_volume 4133.4(9)
_cod_original_sg_symbol_H-M C2/c
_cod_database_code 7116436

loop_
_symmetry_equiv_pos_as_xyz
'x, y, z'
'-x, y, -z+1/2'
'x+1/2, y+1/2, z'
'-x+1/2, y+1/2, -z+1/2'
'-x, -y, -z'
'x, -y, z-1/2'
'-x+1/2, -y+1/2, -z'
'x+1/2, -y+1/2, z-1/2'

loop_
_atom_site_label
_atom_site_type_symbol
_atom_site_fract_x
_atom_site_fract_y
_atom_site_fract_z
_atom_site_U_iso_or_equiv
_atom_site_adp_type
_atom_site_occupancy
_atom_site_symmetry_multiplicity
_atom_site_calc_flag
_atom_site_refinement_flags
C1 C 0.06006(7) 0.08156(15) 0.21785(10) 0.0398(4) Uani 1 1 d .
C2 C 0.12465(7) 0.08837(15) 0.22911(10) 0.0398(4) Uani 1 1 d .
C3 C 0.15341(8) 0.10385(17) 0.30383(10) 0.0477(5) Uani 1 1 d .
H3 H 0.1306 0.1193 0.3430 0.057 Uiso 1 1 calc R
C4 C 0.21587(8) 0.09988(18) 0.33270(10) 0.0504(5) Uani 1 1 d .
C5 C 0.24943(9) 0.0003(2) 0.31408(13) 0.0621(6) Uani 1 1 d .
H5 H 0.2328 -0.0628 0.2795 0.075 Uiso 1 1 calc R
C6 C 0.30734(10) -0.0070(3) 0.34606(16) 0.0819(7) Uani 1 1 d .
H6 H 0.3291 -0.0752 0.3332 0.098 Uiso 1 1 calc R
C7 C 0.33251(12) 0.0844(3) 0.39594(18) 0.0980(9) Uani 1 1 d .
H7 H 0.3715 0.0792 0.4172 0.118 Uiso 1 1 calc R
C8 C 0.30042(13) 0.1840(4) 0.41478(18) 0.1081(11) Uani 1 1 d .
H8 H 0.3177 0.2472 0.4487 0.130 Uiso 1 1 calc R
C9 C 0.24223(11) 0.1922(3) 0.38390(14) 0.0799(7) Uani 1 1 d .
H9 H 0.2207 0.2603 0.3978 0.096 Uiso 1 1 calc R
C10 C 0.15130(7) 0.08373(15) 0.15541(10) 0.0402(4) Uani 1 1 d .
C11 C 0.20126(8) 0.1501(2) 0.14858(11) 0.0549(5) Uani 1 1 d .
H11 H 0.2191 0.1982 0.1917 0.066 Uiso 1 1 calc R
C12 C 0.22490(10) 0.1461(2) 0.07889(13) 0.0733(7) Uani 1 1 d .
H12 H 0.2587 0.1904 0.0757 0.088 Uiso 1 1 calc R
C13 C 0.19871(11) 0.0770(2) 0.01416(13) 0.0762(7) Uani 1 1 d .
H13 H 0.2148 0.0738 -0.0327 0.091 Uiso 1 1 calc R
C14 C 0.12525(8) 0.01678(18) 0.08885(11) 0.0535(5) Uani 1 1 d .
H14 H 0.0911 -0.0266 0.0911 0.064 Uiso 1 1 calc R
C15 C 0.14896(10) 0.0131(2) 0.01929(12) 0.0689(6) Uani 1 1 d .
H15 H 0.1309 -0.0332 -0.0245 0.083 Uiso 1 1 calc R
C16 C 0.03054(7) 0.18801(16) 0.16935(11) 0.0449(4) Uani 1 1 d .
C17 C 0.04747(9) 0.31135(18) 0.18647(14) 0.0608(6) Uani 1 1 d .
H17 H 0.0773 0.3275 0.2285 0.073 Uiso 1 1 calc R
C18 C 0.02082(12) 0.4119(2) 0.14213(16) 0.0763(7) Uani 1 1 d .
H18 H 0.0319 0.4947 0.1556 0.092 Uiso 1 1 calc R
C19 C -0.02215(11) 0.3885(2) 0.07813(16) 0.0786(7) Uani 1 1 d .
H19 H -0.0399 0.4555 0.0481 0.094 Uiso 1 1 calc R
C20 C -0.03869(11) 0.2671(2) 0.05881(15) 0.0745(7) Uani 1 1 d .
H20 H -0.0672 0.2512 0.0150 0.089 Uiso 1 1 calc R
C21 C -0.01283(8) 0.16752(19) 0.10473(12) 0.0580(5) Uani 1 1 d .
H21 H -0.0249 0.0851 0.0918 0.070 Uiso 1 1 calc R
C23 C 0.06122(7) -0.12430(16) 0.29366(10) 0.0443(4) Uani 1 1 d D
C24 C 0.10364(9) -0.19172(18) 0.26315(13) 0.0579(5) Uani 1 1 d .
H24 H 0.1152 -0.1659 0.2155 0.069 Uiso 1 1 calc R
C25 C 0.12884(10) -0.2972(2) 0.30320(16) 0.0744(7) Uani 1 1 d .
H25 H 0.1575 -0.3409 0.2825 0.089 Uiso 1 1 calc R
C26 C 0.11232(11) -0.3373(2) 0.37167(16) 0.0805(7) Uani 1 1 d .
H26 H 0.1294 -0.4085 0.3978 0.097 Uiso 1 1 calc R
C27 C 0.07029(10) -0.2732(2) 0.40291(15) 0.0735(7) Uani 1 1 d .
H27 H 0.0594 -0.2996 0.4509 0.088 Uiso 1 1 calc R
C28 C 0.04422(9) -0.16954(18) 0.36291(12) 0.0556(5) Uani 1 1 d .
H28 H 0.0144 -0.1290 0.3831 0.067 Uiso 1 1 calc R
C22 C 0.03213(7) -0.01064(15) 0.25164(10) 0.0397(4) Uani 1 1 d D

loop_
_atom_site_aniso_label
_atom_site_aniso_U_11
_atom_site_aniso_U_22
_atom_site_aniso_U_33
_atom_site_aniso_U_23
_atom_site_aniso_U_13
_atom_site_aniso_U_12
C1 0.0325(9) 0.0443(10) 0.0448(9) -0.0018(7) 0.0127(7) -0.0002(7)
C2 0.0345(9) 0.0401(9) 0.0468(10) -0.0007(7) 0.0124(7) -0.0026(7)
C3 0.0415(10) 0.0582(11) 0.0462(10) -0.0022(8) 0.0152(8) -0.0024(8)
C4 0.0431(11) 0.0675(12) 0.0409(10) 0.0028(8) 0.0078(8) -0.0077(9)
C5 0.0436(12) 0.0700(13) 0.0714(13) 0.0021(11) 0.0051(10) -0.0039(10)
C6 0.0490(13) 0.0933(18) 0.1013(19) 0.0116(15) 0.0054(12) 0.0027(12)
C7 0.0461(14) 0.139(3) 0.102(2) 0.0001(19) -0.0090(14) -0.0122(16)
C8 0.0672(18) 0.149(3) 0.101(2) -0.040(2) -0.0067(15) -0.0331(19)
C9 0.0606(15) 0.1042(18) 0.0734(15) -0.0277(13) 0.0065(12) -0.0121(13)
C10 0.0321(9) 0.0464(10) 0.0431(9) 0.0006(7) 0.0086(7) 0.0003(7)
C11 0.0483(11) 0.0702(13) 0.0478(10) 0.0023(9) 0.0128(8) -0.0151(10)
C12 0.0580(14) 0.1013(17) 0.0659(13) 0.0082(13) 0.0265(11) -0.0218(13)
C13 0.0804(17) 0.1041(18) 0.0516(12) -0.0023(12) 0.0332(12) -0.0080(14)
C14 0.0453(11) 0.0621(12) 0.0538(11) -0.0056(9) 0.0102(8) -0.0074(9)
C15 0.0760(16) 0.0854(16) 0.0480(11) -0.0130(11) 0.0179(10) -0.0085(12)
C16 0.0347(9) 0.0472(10) 0.0562(11) 0.0052(8) 0.0176(8) 0.0012(7)
C17 0.0551(13) 0.0504(12) 0.0785(14) 0.0031(10) 0.0158(10) -0.0008(9)
C18 0.0788(17) 0.0467(12) 0.1085(19) 0.0136(12) 0.0307(15) 0.0031(11)
C19 0.0689(16) 0.0697(16) 0.1006(18) 0.0352(13) 0.0236(14) 0.0178(12)
C20 0.0609(14) 0.0752(16) 0.0844(15) 0.0248(12) 0.0021(12) 0.0074(12)
C21 0.0496(12) 0.0562(12) 0.0673(13) 0.0124(10) 0.0067(10) 0.0012(9)
C23 0.0351(9) 0.0410(9) 0.0578(11) 0.0030(8) 0.0108(8) -0.0010(7)
C24 0.0496(12) 0.0535(12) 0.0750(13) 0.0067(10) 0.0235(10) 0.0100(9)
C25 0.0585(14) 0.0595(13) 0.1103(19) 0.0164(13) 0.0290(13) 0.0201(11)
C26 0.0708(16) 0.0636(15) 0.1097(19) 0.0365(13) 0.0230(14) 0.0168(12)
C27 0.0721(16) 0.0644(14) 0.0886(16) 0.0283(12) 0.0266(12) 0.0072(11)
C28 0.0543(12) 0.0508(11) 0.0661(12) 0.0100(9) 0.0232(10) 0.0041(9)
C22 0.0324(9) 0.0410(9) 0.0474(9) -0.0031(7) 0.0113(7) 0.0005(7)

loop_
_atom_type_symbol
_atom_type_description
_atom_type_scat_dispersion_real
_atom_type_scat_dispersion_imag
_atom_type_scat_source
C C 0.0033 0.0016 'International Tables Vol C Tables 4.2.6.8 and 6.1.1.4'
H H 0.0000 0.0000 'International Tables Vol C Tables 4.2.6.8 and 6.1.1.4'

loop_
_geom_angle_atom_site_label_1
_geom_angle_atom_site_label_2
_geom_angle_atom_site_label_3
_geom_angle
_geom_angle_site_symmetry_3
C22 C1 C16 124.02(15) .
C22 C1 C2 122.07(14) .
C16 C1 C2 113.86(13) .
C3 C2 C10 125.24(15) .
C3 C2 C1 118.14(15) .
C10 C2 C1 116.55(14) .
C2 C3 C4 129.30(16) .
C2 C3 H3 115.3 .
C4 C3 H3 115.3 .
C5 C4 C9 117.68(19) .
C5 C4 C3 121.48(17) .
C9 C4 C3 120.71(19) .
C4 C5 C6 121.0(2) .
C4 C5 H5 119.5 .
C6 C5 H5 119.5 .
C7 C6 C5 120.5(3) .
C7 C6 H6 119.7 .
C5 C6 H6 119.7 .
C6 C7 C8 119.6(3) .
C6 C7 H7 120.2 .
C8 C7 H7 120.2 .
C7 C8 C9 120.7(3) .
C7 C8 H8 119.7 .
C9 C8 H8 119.7 .
C4 C9 C8 120.5(3) .
C4 C9 H9 119.7 .
C8 C9 H9 119.7 .
C14 C10 C11 117.41(16) .
C14 C10 C2 120.51(15) .
C11 C10 C2 122.01(15) .
C12 C11 C10 121.10(18) .
C12 C11 H11 119.5 .
C10 C11 H11 119.5 .
C13 C12 C11 120.3(2) .
C13 C12 H12 119.9 .
C11 C12 H12 119.9 .
C15 C13 C12 119.40(19) .
C15 C13 H13 120.3 .
C12 C13 H13 120.3 .
C15 C14 C10 121.29(18) .
C15 C14 H14 119.4 .
C10 C14 H14 119.4 .
C13 C15 C14 120.49(19) .
C13 C15 H15 119.8 .
C14 C15 H15 119.8 .
C17 C16 C21 117.62(17) .
C17 C16 C1 120.17(17) .
C21 C16 C1 122.17(16) .
C16 C17 C18 121.3(2) .
C16 C17 H17 119.4 .
C18 C17 H17 119.4 .
C19 C18 C17 119.7(2) .
C19 C18 H18 120.1 .
C17 C18 H18 120.1 .
C20 C19 C18 120.1(2) .
C20 C19 H19 120.0 .
C18 C19 H19 120.0 .
C19 C20 C21 119.7(2) .
C19 C20 H20 120.1 .
C21 C20 H20 120.1 .
C16 C21 C20 121.51(19) .
C16 C21 H21 119.2 .
C20 C21 H21 119.2 .
C28 C23 C24 117.32(17) .
C28 C23 C22 120.34(16) .
C24 C23 C22 122.25(16) .
C25 C24 C23 120.5(2) .
C25 C24 H24 119.8 .
C23 C24 H24 119.8 .
C26 C25 C24 120.8(2) .
C26 C25 H25 119.6 .
C24 C25 H25 119.6 .
C25 C26 C27 120.0(2) .
C25 C26 H26 120.0 .
C27 C26 H26 120.0 .
C26 C27 C28 119.7(2) .
C26 C27 H27 120.2 .
C28 C27 H27 120.2 .
C27 C28 C23 121.61(19) .
C27 C28 H28 119.2 .
C23 C28 H28 119.2 .
C1 C22 C23 124.09(15) .
C1 C22 C22 122.55(13) 2
C23 C22 C22 113.34(11) 2

loop_
_geom_bond_atom_site_label_1
_geom_bond_atom_site_label_2
_geom_bond_distance
_geom_bond_site_symmetry_2
C1 C22 1.350(2) .
C1 C16 1.494(2) .
C1 C2 1.500(2) .
C2 C3 1.342(2) .
C2 C10 1.480(2) .
C3 C4 1.471(2) .
C3 H3 0.9300 .
C4 C5 1.380(3) .
C4 C9 1.382(3) .
C5 C6 1.383(3) .
C5 H5 0.9300 .
C6 C7 1.353(4) .
C6 H6 0.9300 .
C7 C8 1.361(4) .
C7 H7 0.9300 .
C8 C9 1.386(4) .
C8 H8 0.9300 .
C9 H9 0.9300 .
C10 C14 1.384(2) .
C10 C11 1.388(2) .
C11 C12 1.380(3) .
C11 H11 0.9300 .
C12 C13 1.375(3) .
C12 H12 0.9300 .
C13 C15 1.364(3) .
C13 H13 0.9300 .
C14 C15 1.378(3) .
C14 H14 0.9300 .
C15 H15 0.9300 .
C16 C17 1.379(3) .
C16 C21 1.385(3) .
C17 C18 1.389(3) .
C17 H17 0.9300 .
C18 C19 1.378(3) .
C18 H18 0.9300 .
C19 C20 1.363(3) .
C19 H19 0.9300 .
C20 C21 1.388(3) .
C20 H20 0.9300 .
C21 H21 0.9300 .
C23 C28 1.380(2) .
C23 C24 1.389(3) .
C23 C22 1.502(2) .
C24 C25 1.386(3) .
C24 H24 0.9300 .
C25 C26 1.345(3) .
C25 H25 0.9300 .
C26 C27 1.370(3) .
C26 H26 0.9300 .
C27 C28 1.377(3) .
C27 H27 0.9300 .
C28 H28 0.9300 .
C22 C22 1.502(3) 2

loop_
_geom_torsion_atom_site_label_1
_geom_torsion_atom_site_label_2
_geom_torsion_atom_site_label_3
_geom_torsion_atom_site_label_4
_geom_torsion
_geom_torsion_site_symmetry_4
C22 C1 C2 C3 -61.7(2) .
C16 C1 C2 C3 115.91(17) .
C22 C1 C2 C10 121.24(17) .
C16 C1 C2 C10 -61.13(18) .
C10 C2 C3 C4 -10.5(3) .
C1 C2 C3 C4 172.72(17) .
C2 C3 C4 C5 -50.7(3) .
C2 C3 C4 C9 133.5(2) .
C9 C4 C5 C6 0.4(3) .
C3 C4 C5 C6 -175.4(2) .
C4 C5 C6 C7 -0.6(4) .
C5 C6 C7 C8 0.1(4) .
C6 C7 C8 C9 0.5(5) .
C5 C4 C9 C8 0.2(3) .
C3 C4 C9 C8 176.1(2) .
C7 C8 C9 C4 -0.7(5) .
C3 C2 C10 C14 152.23(18) .
C1 C2 C10 C14 -31.0(2) .
C3 C2 C10 C11 -30.9(3) .
C1 C2 C10 C11 145.93(17) .
C14 C10 C11 C12 -2.0(3) .
C2 C10 C11 C12 -178.97(18) .
C10 C11 C12 C13 0.8(3) .
C11 C12 C13 C15 0.4(4) .
C11 C10 C14 C15 1.9(3) .
C2 C10 C14 C15 178.94(17) .
C12 C13 C15 C14 -0.5(4) .
C10 C14 C15 C13 -0.7(3) .
C22 C1 C16 C17 129.38(19) .
C2 C1 C16 C17 -48.2(2) .
C22 C1 C16 C21 -52.9(2) .
C2 C1 C16 C21 129.57(18) .
C21 C16 C17 C18 2.0(3) .
C1 C16 C17 C18 179.82(19) .
C16 C17 C18 C19 -2.1(4) .
C17 C18 C19 C20 0.5(4) .
C18 C19 C20 C21 1.2(4) .
C17 C16 C21 C20 -0.3(3) .
C1 C16 C21 C20 -178.09(19) .
C19 C20 C21 C16 -1.3(4) .
C28 C23 C24 C25 -2.3(3) .
C22 C23 C24 C25 -179.06(19) .
C23 C24 C25 C26 0.8(4) .
C24 C25 C26 C27 -0.4(4) .
C25 C26 C27 C28 1.5(4) .
C26 C27 C28 C23 -3.1(4) .
C24 C23 C28 C27 3.5(3) .
C22 C23 C28 C27 -179.70(19) .
C16 C1 C22 C23 173.90(15) .
C2 C1 C22 C23 -8.7(2) .
C16 C1 C22 C22 -4.2(3) 2
C2 C1 C22 C22 173.17(16) 2
C28 C23 C22 C1 140.37(18) .
C24 C23 C22 C1 -43.0(3) .
C28 C23 C22 C22 -41.4(2) 2
C24 C23 C22 C22 135.2(2) 2
